data_7205828
loop_
_publ_author_name
'Yuan, Ning'
'Sheng, Tianlu'
'Tian, Chongbin'
'Hu, Shengmin'
'Fu, Ruibiao'
'Zhu, Qilong'
'Tan, Chunhong'
'Wu, Xintao'

_publ_section_title
;
 Syntheses, structures and properties of three-dimensional lanthanide
 frameworks constructed with a trigonal anti-prismatic lanthanide
 cluster
;
_journal_issue 12
_journal_name_full CrystEngComm
_journal_page_first 4244
_journal_paper_doi 10.1039/c0ce00848f
_journal_volume 13
_journal_year 2011
_chemical_formula_sum 'C72 H49 Eu9 N12 O44'
_chemical_formula_weight 3153.87
_chemical_name_systematic
;
?
;
_space_group_IT_number 167
_symmetry_cell_setting trigonal
_symmetry_space_group_name_Hall '-R 3 2"c'
_symmetry_space_group_name_H-M 'R -3 c :H'
_atom_sites_solution_hydrogens geom
_atom_sites_solution_primary direct
_atom_sites_solution_secondary difmap
_audit_creation_method SHELXL-97
_cell_angle_alpha 90.00
_cell_angle_beta 90.00
_cell_angle_gamma 120.00
_cell_formula_units_Z 6
_cell_length_a 17.0615(4)
_cell_length_b 17.0615(4)
_cell_length_c 56.505(3)
_cell_measurement_reflns_used 11604
_cell_measurement_temperature 293(2)
_cell_measurement_theta_max 27.4797
_cell_measurement_theta_min 3.1115
_cell_volume 14244.7(9)
_computing_cell_refinement 'CrystalClear (Rigaku/MSC Inc., 2005)'
_computing_data_collection 'CrystalClear (Rigaku/MSC Inc., 2005)'
_computing_data_reduction 'CrystalClear (Rigaku/MSC Inc., 2005)'
_computing_structure_refinement 'SHELXL-97 (Sheldrick, 1997)'
_computing_structure_solution 'SHELXS-97 (Sheldrick, 1990)'
_diffrn_ambient_temperature 293(2)
_diffrn_detector_area_resol_mean 14.6306
_diffrn_measured_fraction_theta_full 0.991
_diffrn_measured_fraction_theta_max 0.991
_diffrn_measurement_device_type Mercury70
_diffrn_measurement_method CCD_Profile_fitting
_diffrn_radiation_monochromator graphite
_diffrn_radiation_source 'fine-focus sealed tube'
_diffrn_radiation_type MoK\a
_diffrn_radiation_wavelength 0.71073
_diffrn_reflns_av_R_equivalents 0.0363
_diffrn_reflns_av_sigmaI/netI 0.0197
_diffrn_reflns_limit_h_max 22
_diffrn_reflns_limit_h_min -21
_diffrn_reflns_limit_k_max 22
_diffrn_reflns_limit_k_min -22
_diffrn_reflns_limit_l_max 70
_diffrn_reflns_limit_l_min -63
_diffrn_reflns_number 35328
_diffrn_reflns_theta_full 27.48
_diffrn_reflns_theta_max 27.48
_diffrn_reflns_theta_min 2.39
_exptl_absorpt_coefficient_mu 5.944
_exptl_absorpt_correction_T_max 1.0000
_exptl_absorpt_correction_T_min 0.8591
_exptl_absorpt_correction_type multi-scan
_exptl_crystal_colour White
_exptl_crystal_density_diffrn 2.206
_exptl_crystal_density_method 'not measured'
_exptl_crystal_description Prism
_exptl_crystal_F_000 8904
_exptl_crystal_size_max 0.2000
_exptl_crystal_size_mid 0.2000
_exptl_crystal_size_min 0.1500
_refine_diff_density_max 1.959
_refine_diff_density_min -6.155
_refine_diff_density_rms 0.258
_refine_ls_extinction_method none
_refine_ls_goodness_of_fit_ref 1.004
_refine_ls_hydrogen_treatment geom
_refine_ls_matrix_type full
_refine_ls_number_parameters 201
_refine_ls_number_reflns 3617
_refine_ls_number_restraints 0
_refine_ls_restrained_S_all 1.004
_refine_ls_R_factor_all 0.0446
_refine_ls_R_factor_gt 0.0432
_refine_ls_shift/su_max 0.001
_refine_ls_shift/su_mean 0.000
_refine_ls_structure_factor_coef Fsqd
_refine_ls_weighting_details 'calc w=1/[\s^2^(Fo^2^)+(0.0740P)^2^+656.2661P] where P=(Fo^2^+2Fc^2^)/3'
_refine_ls_weighting_scheme calc
_refine_ls_wR_factor_gt 0.1224
_refine_ls_wR_factor_ref 0.1237
_reflns_number_gt 3503
_reflns_number_total 3617
_reflns_threshold_expression >2sigma(I)
_cod_data_source_file c0ce00848f.txt
_cod_data_source_block a2
_cod_depositor_comments
;
The following automatic conversions were performed:
'_exptl_absorpt_correction_type' value 'Multi-scan' changed to
'multi-scan' according to
'/home/saulius/struct/CIF-dictionaries/cif_core.dic' dictionary named
'cif_core.dic' version 2.4.1 from 2010-06-29.

Automatic conversion script
Id: cif_fix_enum 1555 2011-01-17 13:19:09Z saulius 
;
_cod_original_cell_volume 14244.7(10)
_cod_original_sg_symbol_H-M R-3c
_cod_database_code 7205828

loop_
_symmetry_equiv_pos_as_xyz
'x, y, z'
'-y, x-y, z'
'-x+y, -x, z'
'y, x, -z+1/2'
'x-y, -y, -z+1/2'
'-x, -x+y, -z+1/2'
'x+2/3, y+1/3, z+1/3'
'-y+2/3, x-y+1/3, z+1/3'
'-x+y+2/3, -x+1/3, z+1/3'
'y+2/3, x+1/3, -z+5/6'
'x-y+2/3, -y+1/3, -z+5/6'
'-x+2/3, -x+y+1/3, -z+5/6'
'x+1/3, y+2/3, z+2/3'
'-y+1/3, x-y+2/3, z+2/3'
'-x+y+1/3, -x+2/3, z+2/3'
'y+1/3, x+2/3, -z+7/6'
'x-y+1/3, -y+2/3, -z+7/6'
'-x+1/3, -x+y+2/3, -z+7/6'
'-x, -y, -z'
'y, -x+y, -z'
'x-y, x, -z'
'-y, -x, z-1/2'
'-x+y, y, z-1/2'
'x, x-y, z-1/2'
'-x+2/3, -y+1/3, -z+1/3'
'y+2/3, -x+y+1/3, -z+1/3'
'x-y+2/3, x+1/3, -z+1/3'
'-y+2/3, -x+1/3, z-1/6'
'-x+y+2/3, y+1/3, z-1/6'
'x+2/3, x-y+1/3, z-1/6'
'-x+1/3, -y+2/3, -z+2/3'
'y+1/3, -x+y+2/3, -z+2/3'
'x-y+1/3, x+2/3, -z+2/3'
'-y+1/3, -x+2/3, z+1/6'
'-x+y+1/3, y+2/3, z+1/6'
'x+1/3, x-y+2/3, z+1/6'

loop_
_atom_site_label
_atom_site_type_symbol
_atom_site_fract_x
_atom_site_fract_y
_atom_site_fract_z
_atom_site_U_iso_or_equiv
_atom_site_adp_type
_atom_site_occupancy
_atom_site_symmetry_multiplicity
_atom_site_calc_flag
_atom_site_refinement_flags
_atom_site_disorder_assembly
_atom_site_disorder_group
Eu1 Eu 0.21277(2) 0.52782(2) 0.132281(5) 0.01340(12) Uani 1 1 d . . .
Eu2 Eu 0.14042(3) 0.3333 0.0833 0.01649(14) Uani 1 2 d S . .
C1 C 0.1535(5) 0.3060(4) 0.13621(12) 0.0213(14) Uani 1 1 d . . .
C2 C 0.1805(5) 0.3047(5) 0.15986(14) 0.0268(16) Uani 1 1 d . . .
C3 C 0.1667(8) 0.2214(6) 0.16830(18) 0.048(3) Uani 1 1 d . . .
H3A H 0.1787 0.2162 0.1841 0.057 Uiso 1 1 calc R . .
C4 C 0.1358(9) 0.1473(6) 0.1538(2) 0.058(3) Uani 1 1 d . . .
H4A H 0.1257 0.0920 0.1596 0.070 Uiso 1 1 calc R . .
C5 C 0.1201(7) 0.1574(6) 0.13024(18) 0.041(2) Uani 1 1 d . . .
H5A H 0.1033 0.1088 0.1200 0.049 Uiso 1 1 calc R . .
C6 C 0.2246(5) 0.3861(5) 0.17485(13) 0.0200(13) Uani 1 1 d . . .
C7 C 0.1068(5) 0.4904(5) 0.08179(13) 0.0211(14) Uani 1 1 d . . .
C8 C 0.0852(5) 0.5605(5) 0.08302(14) 0.0256(15) Uani 1 1 d . . .
C9 C 0.0186(7) 0.5541(7) 0.0686(2) 0.053(3) Uani 1 1 d . . .
H9A H 0.0070 0.6018 0.0677 0.064 Uiso 1 1 calc R . .
C10 C -0.0339(10) 0.4747(10) 0.0547(3) 0.086(6) Uani 1 1 d . . .
H10A H -0.0837 0.4670 0.0460 0.103 Uiso 1 1 calc R . .
C11 C -0.0087(9) 0.4112(8) 0.0546(2) 0.070(4) Uani 1 1 d . . .
H11A H -0.0396 0.3614 0.0447 0.084 Uiso 1 1 calc R . .
C12 C 0.1362(5) 0.6423(4) 0.09824(12) 0.0175(12) Uani 1 1 d . . .
O1 O 0.2451(3) 0.4647(3) 0.16646(9) 0.0211(10) Uani 1 1 d . . .
O2 O 0.2477(4) 0.3809(4) 0.19551(10) 0.0301(12) Uani 1 1 d . . .
O3 O 0.1524(3) 0.3735(3) 0.12650(9) 0.0223(10) Uani 1 1 d . . .
O4 O 0.1933(3) 0.6456(3) 0.11370(9) 0.0199(10) Uani 1 1 d . . .
O5 O 0.1202(4) 0.7046(3) 0.09503(11) 0.0283(12) Uani 1 1 d . . .
O6 O 0.1719(3) 0.4884(3) 0.09301(9) 0.0202(10) Uani 1 1 d . . .
O7 O 0.3333 0.6667 0.14428(13) 0.0136(14) Uani 1 3 d S . .
H7 H 0.3333 0.6667 0.1667 0.016 Uiso 1 6 d S . .
O8 O -0.0714(9) 0.5476(9) -0.0002(2) 0.100 Uiso 1 1 d . . .
N1 N 0.1281(5) 0.2349(4) 0.12136(11) 0.0285(14) Uani 1 1 d . . .
N2 N 0.0583(5) 0.4163(5) 0.06790(13) 0.0346(17) Uani 1 1 d . . .

loop_
_atom_site_aniso_label
_atom_site_aniso_U_11
_atom_site_aniso_U_22
_atom_site_aniso_U_33
_atom_site_aniso_U_23
_atom_site_aniso_U_13
_atom_site_aniso_U_12
Eu1 0.01460(18) 0.01330(17) 0.0117(2) -0.00115(10) -0.00068(10) 0.00652(13)
Eu2 0.01896(19) 0.0135(2) 0.0152(3) -0.00356(16) -0.00178(8) 0.00673(11)
C1 0.026(3) 0.013(3) 0.019(3) 0.001(2) 0.001(3) 0.006(3)
C2 0.033(4) 0.015(3) 0.028(4) 0.002(3) -0.005(3) 0.009(3)
C3 0.081(7) 0.023(4) 0.035(5) 0.002(4) -0.024(5) 0.023(5)
C4 0.100(9) 0.023(4) 0.054(7) -0.001(4) -0.024(6) 0.032(5)
C5 0.061(6) 0.022(4) 0.038(5) -0.012(3) -0.012(4) 0.019(4)
C6 0.019(3) 0.018(3) 0.020(3) 0.000(3) -0.001(3) 0.007(3)
C7 0.023(3) 0.020(3) 0.022(4) -0.007(3) -0.007(3) 0.012(3)
C8 0.028(4) 0.025(3) 0.027(4) -0.005(3) -0.009(3) 0.015(3)
C9 0.056(6) 0.048(6) 0.077(8) -0.036(5) -0.046(6) 0.043(5)
C10 0.099(10) 0.078(9) 0.117(12) -0.062(9) -0.089(10) 0.072(8)
C11 0.083(9) 0.062(7) 0.090(9) -0.058(7) -0.069(8) 0.054(7)
C12 0.019(3) 0.016(3) 0.018(3) 0.000(2) -0.005(2) 0.009(2)
O1 0.026(3) 0.014(2) 0.021(2) -0.0041(18) -0.008(2) 0.0088(19)
O2 0.044(3) 0.022(3) 0.019(3) 0.001(2) -0.010(2) 0.013(2)
O3 0.029(3) 0.012(2) 0.019(2) 0.0004(18) -0.002(2) 0.005(2)
O4 0.023(2) 0.018(2) 0.020(3) -0.0019(18) -0.0064(18) 0.0110(19)
O5 0.029(3) 0.016(2) 0.041(3) -0.001(2) -0.009(2) 0.012(2)
O6 0.027(3) 0.024(2) 0.014(2) -0.0027(19) -0.0050(19) 0.016(2)
O7 0.012(2) 0.012(2) 0.017(4) 0.000 0.000 0.0061(10)
N1 0.039(4) 0.019(3) 0.022(3) -0.003(2) -0.001(3) 0.010(3)
N2 0.042(4) 0.030(3) 0.036(4) -0.019(3) -0.022(3) 0.022(3)

loop_
_atom_type_symbol
_atom_type_description
_atom_type_scat_dispersion_real
_atom_type_scat_dispersion_imag
_atom_type_scat_source
C C 0.0033 0.0016 'International Tables Vol C Tables 4.2.6.8 and 6.1.1.4'
H H 0.0000 0.0000 'International Tables Vol C Tables 4.2.6.8 and 6.1.1.4'
N N 0.0061 0.0033 'International Tables Vol C Tables 4.2.6.8 and 6.1.1.4'
O O 0.0106 0.0060 'International Tables Vol C Tables 4.2.6.8 and 6.1.1.4'
Eu Eu -0.1578 3.6682 'International Tables Vol C Tables 4.2.6.8 and 6.1.1.4'

loop_
_geom_angle_atom_site_label_1
_geom_angle_atom_site_label_2
_geom_angle_atom_site_label_3
_geom_angle
_geom_angle_site_symmetry_1
_geom_angle_site_symmetry_3
_geom_angle_publ_flag
O3 Eu1 O6 68.79(18) . . ?
O3 Eu1 O7 149.27(14) . . ?
O6 Eu1 O7 123.9(2) . . ?
O3 Eu1 O1 71.12(17) . . ?
O6 Eu1 O1 137.76(16) . . ?
O7 Eu1 O1 86.45(18) . . ?
O3 Eu1 O4 135.23(17) . . ?
O6 Eu1 O4 71.44(17) . . ?
O7 Eu1 O4 72.62(15) . . ?
O1 Eu1 O4 150.76(16) . . ?
O3 Eu1 O2 76.94(19) . 26_455 ?
O6 Eu1 O2 83.42(18) . 26_455 ?
O7 Eu1 O2 129.01(15) . 26_455 ?
O1 Eu1 O2 100.12(19) . 26_455 ?
O4 Eu1 O2 78.92(19) . 26_455 ?
O3 Eu1 O4 86.85(17) . 2_665 ?
O6 Eu1 O4 76.57(17) . 2_665 ?
O7 Eu1 O4 71.46(15) . 2_665 ?
O1 Eu1 O4 88.61(17) . 2_665 ?
O4 Eu1 O4 103.2(2) . 2_665 ?
O2 Eu1 O4 157.82(17) 26_455 2_665 ?
O3 Eu1 O1 109.15(17) . 26_455 ?
O6 Eu1 O1 132.04(17) . 26_455 ?
O7 Eu1 O1 83.36(18) . 26_455 ?
O1 Eu1 O1 74.12(7) . 26_455 ?
O4 Eu1 O1 83.18(17) . 26_455 ?
O2 Eu1 O1 51.51(16) 26_455 26_455 ?
O4 Eu1 O1 150.35(16) 2_665 26_455 ?
O3 Eu1 C6 90.63(19) . 26_455 ?
O6 Eu1 C6 108.30(19) . 26_455 ?
O7 Eu1 C6 108.38(18) . 26_455 ?
O1 Eu1 C6 84.68(19) . 26_455 ?
O4 Eu1 C6 82.93(18) . 26_455 ?
O2 Eu1 C6 25.34(19) 26_455 26_455 ?
O4 Eu1 C6 173.28(18) 2_665 26_455 ?
O1 Eu1 C6 26.48(17) 26_455 26_455 ?
O3 Eu1 C7 76.52(18) . . ?
O6 Eu1 C7 18.50(17) . . ?
O7 Eu1 C7 125.0(2) . . ?
O1 Eu1 C7 147.40(17) . . ?
O4 Eu1 C7 59.58(17) . . ?
O2 Eu1 C7 68.15(18) 26_455 . ?
O4 Eu1 C7 93.58(18) 2_665 . ?
O1 Eu1 C7 114.02(17) 26_455 . ?
C6 Eu1 C7 91.89(19) 26_455 . ?
O3 Eu1 Eu1 171.90(13) . 3_565 ?
O6 Eu1 Eu1 103.31(12) . 3_565 ?
O7 Eu1 Eu1 34.05(8) . 3_565 ?
O1 Eu1 Eu1 116.08(11) . 3_565 ?
O4 Eu1 Eu1 39.03(11) . 3_565 ?
O2 Eu1 Eu1 104.45(14) 26_455 3_565 ?
O4 Eu1 Eu1 89.56(11) 2_665 3_565 ?
O1 Eu1 Eu1 77.27(11) 26_455 3_565 ?
C6 Eu1 Eu1 93.70(14) 26_455 3_565 ?
C7 Eu1 Eu1 96.48(12) . 3_565 ?
O3 Eu1 Eu1 119.47(13) . 2_665 ?
O6 Eu1 Eu1 105.98(13) . 2_665 ?
O7 Eu1 Eu1 34.05(8) . 2_665 ?
O1 Eu1 Eu1 82.59(12) . 2_665 ?
O4 Eu1 Eu1 90.51(11) . 2_665 ?
O2 Eu1 Eu1 163.00(13) 26_455 2_665 ?
O4 Eu1 Eu1 37.86(11) 2_665 2_665 ?
O1 Eu1 Eu1 114.45(11) 26_455 2_665 ?
C6 Eu1 Eu1 140.80(14) 26_455 2_665 ?
C7 Eu1 Eu1 117.78(13) . 2_665 ?
Eu1 Eu1 Eu1 60.0 3_565 2_665 ?
O5 Eu2 O5 71.0(3) 18_544 2_665 ?
O5 Eu2 O6 74.12(17) 18_544 17_554 ?
O5 Eu2 O6 142.13(18) 2_665 17_554 ?
O5 Eu2 O6 142.13(18) 18_544 . ?
O5 Eu2 O6 74.12(17) 2_665 . ?
O6 Eu2 O6 143.1(2) 17_554 . ?
O5 Eu2 O3 69.83(18) 18_544 17_554 ?
O5 Eu2 O3 115.72(18) 2_665 17_554 ?
O6 Eu2 O3 63.33(16) 17_554 17_554 ?
O6 Eu2 O3 114.47(16) . 17_554 ?
O5 Eu2 O3 115.73(18) 18_544 . ?
O5 Eu2 O3 69.84(18) 2_665 . ?
O6 Eu2 O3 114.47(16) 17_554 . ?
O6 Eu2 O3 63.33(16) . . ?
O3 Eu2 O3 173.7(2) 17_554 . ?
O5 Eu2 N2 121.0(2) 18_544 17_554 ?
O5 Eu2 N2 144.2(2) 2_665 17_554 ?
O6 Eu2 N2 51.66(18) 17_554 17_554 ?
O6 Eu2 N2 96.01(19) . 17_554 ?
O3 Eu2 N2 99.8(2) 17_554 17_554 ?
O3 Eu2 N2 74.96(19) . 17_554 ?
O5 Eu2 N2 144.2(2) 18_544 . ?
O5 Eu2 N2 121.0(2) 2_665 . ?
O6 Eu2 N2 96.01(19) 17_554 . ?
O6 Eu2 N2 51.66(18) . . ?
O3 Eu2 N2 74.96(19) 17_554 . ?
O3 Eu2 N2 99.8(2) . . ?
N2 Eu2 N2 71.0(4) 17_554 . ?
O5 Eu2 N1 82.1(2) 18_544 17_554 ?
O5 Eu2 N1 75.7(2) 2_665 17_554 ?
O6 Eu2 N1 113.58(17) 17_554 17_554 ?
O6 Eu2 N1 75.47(18) . 17_554 ?
O3 Eu2 N1 50.27(17) 17_554 17_554 ?
O3 Eu2 N1 131.68(17) . 17_554 ?
N2 Eu2 N1 136.1(2) 17_554 17_554 ?
N2 Eu2 N1 70.3(2) . 17_554 ?
O5 Eu2 N1 75.7(2) 18_544 . ?
O5 Eu2 N1 82.1(2) 2_665 . ?
O6 Eu2 N1 75.47(18) 17_554 . ?
O6 Eu2 N1 113.59(17) . . ?
O3 Eu2 N1 131.68(17) 17_554 . ?
O3 Eu2 N1 50.28(17) . . ?
N2 Eu2 N1 70.3(2) 17_554 . ?
N2 Eu2 N1 136.1(2) . . ?
N1 Eu2 N1 152.7(3) 17_554 . ?
O5 Eu2 C7 97.61(19) 18_544 17_554 ?
O5 Eu2 C7 154.6(2) 2_665 17_554 ?
O6 Eu2 C7 24.96(17) 17_554 17_554 ?
O6 Eu2 C7 120.27(18) . 17_554 ?
O3 Eu2 C7 79.11(18) 17_554 17_554 ?
O3 Eu2 C7 96.85(18) . 17_554 ?
N2 Eu2 C7 26.83(19) 17_554 17_554 ?
N2 Eu2 C7 81.8(2) . 17_554 ?
N1 Eu2 C7 126.4(2) 17_554 17_554 ?
N1 Eu2 C7 72.9(2) . 17_554 ?
O5 Eu2 C7 154.6(2) 18_544 . ?
O5 Eu2 C7 97.61(19) 2_665 . ?
O6 Eu2 C7 120.27(18) 17_554 . ?
O6 Eu2 C7 24.96(17) . . ?
O3 Eu2 C7 96.85(18) 17_554 . ?
O3 Eu2 C7 79.11(18) . . ?
N2 Eu2 C7 81.8(2) 17_554 . ?
N2 Eu2 C7 26.83(19) . . ?
N1 Eu2 C7 72.9(2) 17_554 . ?
N1 Eu2 C7 126.4(2) . . ?
C7 Eu2 C7 101.1(3) 17_554 . ?
O3 C1 N1 113.4(6) . . ?
O3 C1 C2 124.5(6) . . ?
N1 C1 C2 122.1(7) . . ?
O3 C1 Eu2 53.8(3) . . ?
N1 C1 Eu2 61.0(4) . . ?
C2 C1 Eu2 167.3(5) . . ?
C3 C2 C1 116.4(7) . . ?
C3 C2 C6 120.5(7) . . ?
C1 C2 C6 123.1(6) . . ?
C4 C3 C2 121.5(9) . . ?
C4 C3 H3A 119.3 . . ?
C2 C3 H3A 119.3 . . ?
C3 C4 C5 118.0(8) . . ?
C3 C4 H4A 121.0 . . ?
C5 C4 H4A 121.0 . . ?
N1 C5 C4 123.1(8) . . ?
N1 C5 H5A 118.5 . . ?
C4 C5 H5A 118.5 . . ?
O2 C6 O1 119.0(6) . . ?
O2 C6 C2 120.1(6) . . ?
O1 C6 C2 120.8(6) . . ?
O2 C6 Eu1 58.5(4) . 27 ?
O1 C6 Eu1 61.6(3) . 27 ?
C2 C6 Eu1 165.9(5) . 27 ?
O6 C7 N2 112.9(6) . . ?
O6 C7 C8 125.9(6) . . ?
N2 C7 C8 121.2(7) . . ?
O6 C7 Eu2 54.1(3) . . ?
N2 C7 Eu2 59.2(4) . . ?
C8 C7 Eu2 174.3(6) . . ?
O6 C7 Eu1 34.8(3) . . ?
N2 C7 Eu1 134.9(5) . . ?
C8 C7 Eu1 98.3(4) . . ?
Eu2 C7 Eu1 79.37(16) . . ?
C9 C8 C7 117.6(7) . . ?
C9 C8 C12 119.6(7) . . ?
C7 C8 C12 122.8(6) . . ?
C8 C9 C10 120.6(8) . . ?
C8 C9 H9A 119.7 . . ?
C10 C9 H9A 119.7 . . ?
C11 C10 C9 117.6(9) . . ?
C11 C10 H10A 121.2 . . ?
C9 C10 H10A 121.2 . . ?
N2 C11 C10 123.5(9) . . ?
N2 C11 H11A 118.3 . . ?
C10 C11 H11A 118.3 . . ?
O5 C12 O4 123.2(6) . . ?
O5 C12 C8 116.4(6) . . ?
O4 C12 C8 120.4(6) . . ?
C6 O1 Eu1 138.9(4) . . ?
C6 O1 Eu1 91.9(4) . 27 ?
Eu1 O1 Eu1 129.12(19) . 27 ?
C6 O2 Eu1 96.2(4) . 27 ?
C1 O3 Eu1 139.5(5) . . ?
C1 O3 Eu2 101.9(4) . . ?
Eu1 O3 Eu2 112.1(2) . . ?
C12 O4 Eu1 131.9(4) . . ?
C12 O4 Eu1 125.0(4) . 3_565 ?
Eu1 O4 Eu1 103.11(17) . 3_565 ?
C12 O5 Eu2 141.1(5) . 3_565 ?
C7 O6 Eu1 126.7(4) . . ?
C7 O6 Eu2 100.9(4) . . ?
Eu1 O6 Eu2 113.11(19) . . ?
Eu1 O7 Eu1 111.90(16) 3_565 . ?
Eu1 O7 Eu1 111.90(16) 3_565 2_665 ?
Eu1 O7 Eu1 111.90(16) . 2_665 ?
Eu1 O7 H7 106.91(18) 3_565 . ?
Eu1 O7 H7 106.91(18) . . ?
Eu1 O7 H7 106.91(18) 2_665 . ?
C1 N1 C5 118.3(7) . . ?
C1 N1 Eu2 92.6(4) . . ?
C5 N1 Eu2 148.1(6) . . ?
C11 N2 C7 119.3(7) . . ?
C11 N2 Eu2 146.5(6) . . ?
C7 N2 Eu2 94.0(4) . . ?

loop_
_geom_bond_atom_site_label_1
_geom_bond_atom_site_label_2
_geom_bond_distance
_geom_bond_site_symmetry_2
_geom_bond_publ_flag
Eu1 O3 2.321(5) . ?
Eu1 O6 2.323(5) . ?
Eu1 O7 2.330(2) . ?
Eu1 O1 2.406(5) . ?
Eu1 O4 2.433(5) . ?
Eu1 O2 2.488(5) 26_455 ?
Eu1 O4 2.497(5) 2_665 ?
Eu1 O1 2.555(5) 26_455 ?
Eu1 C6 2.902(7) 26_455 ?
Eu1 C7 3.265(7) . ?
Eu1 Eu1 3.8615(5) 3_565 ?
Eu1 Eu1 3.8615(5) 2_665 ?
Eu2 O5 2.385(5) 18_544 ?
Eu2 O5 2.385(5) 2_665 ?
Eu2 O6 2.483(5) 17_554 ?
Eu2 O6 2.483(5) . ?
Eu2 O3 2.514(5) 17_554 ?
Eu2 O3 2.514(5) . ?
Eu2 N2 2.590(7) 17_554 ?
Eu2 N2 2.590(7) . ?
Eu2 N1 2.670(6) 17_554 ?
Eu2 N1 2.670(6) . ?
Eu2 C7 3.009(7) 17_554 ?
Eu2 C7 3.009(7) . ?
C1 O3 1.285(8) . ?
C1 N1 1.355(9) . ?
C1 C2 1.416(10) . ?
C2 C3 1.404(10) . ?
C2 C6 1.472(10) . ?
C3 C4 1.372(14) . ?
C3 H3A 0.9300 . ?
C4 C5 1.384(15) . ?
C4 H4A 0.9300 . ?
C5 N1 1.355(11) . ?
C5 H5A 0.9300 . ?
C6 O2 1.249(9) . ?
C6 O1 1.295(8) . ?
C6 Eu1 2.902(7) 27 ?
C7 O6 1.293(8) . ?
C7 N2 1.361(9) . ?
C7 C8 1.418(10) . ?
C8 C9 1.359(11) . ?
C8 C12 1.493(10) . ?
C9 C10 1.428(14) . ?
C9 H9A 0.9300 . ?
C10 C11 1.351(15) . ?
C10 H10A 0.9300 . ?
C11 N2 1.335(12) . ?
C11 H11A 0.9300 . ?
C12 O5 1.236(8) . ?
C12 O4 1.289(8) . ?
O1 Eu1 2.555(5) 27 ?
O2 Eu1 2.488(5) 27 ?
O4 Eu1 2.497(5) 3_565 ?
O5 Eu2 2.385(5) 3_565 ?
O7 Eu1 2.330(2) 3_565 ?
O7 Eu1 2.330(2) 2_665 ?
O7 H7 1.265(8) . ?
